data_9015380
loop_
_publ_author_name
'Zachariasen, W.'

_publ_section_title
;
 The Crystal Structure of Potassium Metaborate K3 (B3 O6)
 _cod_database_code 1010521
;
_journal_name_full 'Journal of Chemical Physics'
_journal_page_first 919
_journal_page_last 922
_journal_paper_doi 10.1063/1.1749962
_journal_volume 5
_journal_year 1937
_chemical_formula_sum 'B K O2'
_space_group_IT_number 167
_symmetry_space_group_name_Hall '-P 3* 2n'
_symmetry_space_group_name_H-M 'R -3 c :R'
_cell_angle_alpha 110.6
_cell_angle_beta 110.6
_cell_angle_gamma 110.6
_cell_length_a 7.76
_cell_length_b 7.76
_cell_length_c 7.76
_cell_formula_units_Z 6
_cell_volume 343.866
_database_code_amcsd 0017432
_exptl_crystal_density_diffrn 2.373
_cod_duplicate_entry 1010521
_cod_original_sg_symbol_H-M 'R -3 c'
_cod_original_formula_sum 'K B O2'
_cod_database_code 9015380
_amcsd_formula_title 'B3 K3 O6'

loop_
_space_group_symop_operation_xyz
x,y,z
1/2-x,1/2-z,1/2-y
-z,-x,-y
1/2+y,1/2+x,1/2+z
y,z,x
1/2-z,1/2-y,1/2-x
-x,-y,-z
1/2+x,1/2+z,1/2+y
z,x,y
1/2-y,1/2-x,1/2-z
-y,-z,-x
1/2+z,1/2+y,1/2+x

loop_
_atom_site_label
_atom_site_fract_x
_atom_site_fract_y
_atom_site_fract_z
K1 0.68900 -0.18900 0.25000
B1 0.36100 0.13900 0.25000
O1 0.46500 0.03500 0.25000
O2 0.14600 0.35400 0.25000

loop_
_cod_related_entry_id
_cod_related_entry_database
_cod_related_entry_code
1 AMCSD 0017432
